data_7025133
loop_
_publ_author_name
'Kawade, Vitthal A.'
'Kumbhar, Avinash S.'
'Naik, Devidas B.'
'Butcher, Ray J.'

_publ_section_title
;
 Synthesis, characterization and pulse radiolysis of cobalt(II) complexes
 of 2-picolinate and polypyridyl ligands.
;
_journal_issue 24
_journal_name_full 'Dalton transactions (Cambridge, England : 2003)'
_journal_page_first 5664
_journal_page_last 5675
_journal_paper_doi 10.1039/b925220g
_journal_volume 39
_journal_year 2010
_chemical_formula_moiety 'C24 H16 Co N4 O4, H2 O'
_chemical_formula_sum 'C24 H18 Co N4 O5'
_chemical_formula_weight 501.35
_chemical_name_systematic
;
?
;
_space_group_IT_number 2
_symmetry_cell_setting triclinic
_symmetry_space_group_name_Hall '-P 1'
_symmetry_space_group_name_H-M 'P -1'
_atom_sites_solution_hydrogens geom
_atom_sites_solution_primary direct
_atom_sites_solution_secondary difmap
_audit_creation_method SHELXL-97
_cell_angle_alpha 104.693(6)
_cell_angle_beta 95.875(6)
_cell_angle_gamma 107.421(7)
_cell_formula_units_Z 2
_cell_length_a 7.7971(6)
_cell_length_b 9.4703(7)
_cell_length_c 16.2756(11)
_cell_measurement_reflns_used 6583
_cell_measurement_temperature 200(2)
_cell_measurement_theta_max 32.5050
_cell_measurement_theta_min 4.5867
_cell_volume 1088.29(15)
_computing_cell_refinement
;
CrysAlis RED, Oxford Diffraction Ltd.,
Version 1.171.32.5 (release 08-05-2007 CrysAlis171 .NET)
(compiled May 8 2007,13:10:02)
;
_computing_data_collection
;
CrysAlis CCD, Oxford Diffraction Ltd.,
Version 1.171.32.5 (release 08-05-2007 CrysAlis171 .NET)
(compiled May 8 2007,13:10:02)
;
_computing_data_reduction
;
CrysAlis RED, Oxford Diffraction Ltd.,
Version 1.171.32.5 (release 08-05-2007 CrysAlis171 .NET)
(compiled May 8 2007,13:10:02)
;
_computing_molecular_graphics 'SHELXTL (Bruker, 1998)'
_computing_publication_material SHELXTL
_computing_structure_refinement 'SHELXL-97 (Sheldrick, 1997)'
_computing_structure_solution 'SHELXS-97 (Sheldrick, 1990)'
_diffrn_ambient_temperature 200(2)
_diffrn_detector_area_resol_mean 10.5081
_diffrn_measured_fraction_theta_full 0.984
_diffrn_measured_fraction_theta_max 0.907
_diffrn_measurement_device_type 'Oxford Diffraction Gemini'
_diffrn_measurement_method '\w scans'
_diffrn_radiation_monochromator graphite
_diffrn_radiation_source 'Enhance (Mo) X-ray Source'
_diffrn_radiation_type MoK\a
_diffrn_radiation_wavelength 0.71073
_diffrn_reflns_av_R_equivalents 0.0592
_diffrn_reflns_av_sigmaI/netI 0.1121
_diffrn_reflns_limit_h_max 11
_diffrn_reflns_limit_h_min -11
_diffrn_reflns_limit_k_max 14
_diffrn_reflns_limit_k_min -14
_diffrn_reflns_limit_l_max 24
_diffrn_reflns_limit_l_min -23
_diffrn_reflns_number 20271
_diffrn_reflns_theta_full 25.00
_diffrn_reflns_theta_max 32.71
_diffrn_reflns_theta_min 4.61
_diffrn_standards_decay_% <2%
_diffrn_standards_interval_count 50
_diffrn_standards_number 2
_exptl_absorpt_coefficient_mu 0.834
_exptl_absorpt_correction_T_max 1.00000
_exptl_absorpt_correction_T_min 0.76384
_exptl_absorpt_correction_type multi-scan
_exptl_absorpt_process_details
;
CrysAlis RED, Oxford Diffraction Ltd.,
Version 1.171.32.5 (release 08-05-2007 CrysAlis171 .NET)
(compiled May 8 2007,13:10:02)
Empirical absorption correction using spherical harmonics,
implemented in SCALE3 ABSPACK scaling algorithm.
;
_exptl_crystal_colour 'dark red'
_exptl_crystal_density_diffrn 1.530
_exptl_crystal_density_method 'not measured'
_exptl_crystal_description prism
_exptl_crystal_F_000 514
_exptl_crystal_size_max 0.44
_exptl_crystal_size_mid 0.33
_exptl_crystal_size_min 0.28
_refine_diff_density_max 0.606
_refine_diff_density_min -0.460
_refine_diff_density_rms 0.103
_refine_ls_extinction_method none
_refine_ls_goodness_of_fit_ref 1.054
_refine_ls_hydrogen_treatment mixed
_refine_ls_matrix_type full
_refine_ls_number_parameters 313
_refine_ls_number_reflns 7271
_refine_ls_number_restraints 3
_refine_ls_restrained_S_all 1.053
_refine_ls_R_factor_all 0.1190
_refine_ls_R_factor_gt 0.0666
_refine_ls_shift/su_max 0.001
_refine_ls_shift/su_mean 0.000
_refine_ls_structure_factor_coef Fsqd
_refine_ls_weighting_details 'calc w=1/[\s^2^(Fo^2^)+(0.0888P)^2^+0.6625P] where P=(Fo^2^+2Fc^2^)/3'
_refine_ls_weighting_scheme calc
_refine_ls_wR_factor_gt 0.1735
_refine_ls_wR_factor_ref 0.1914
_reflns_number_gt 4200
_reflns_number_total 7271
_reflns_threshold_expression I>2\s(I)
_cod_data_source_file b925220g.txt
_cod_data_source_block ak-cpphm
_cod_original_cell_volume 1088.29(14)
_cod_database_code 7025133

loop_
_symmetry_equiv_pos_as_xyz
'x, y, z'
'-x, -y, -z'

loop_
_atom_site_label
_atom_site_type_symbol
_atom_site_fract_x
_atom_site_fract_y
_atom_site_fract_z
_atom_site_U_iso_or_equiv
_atom_site_adp_type
_atom_site_occupancy
_atom_site_symmetry_multiplicity
_atom_site_calc_flag
_atom_site_refinement_flags
Co Co 0.62322(6) 0.39474(5) 0.73947(3) 0.02691(15) Uani 1 1 d .
O1A O 0.8382(3) 0.3194(3) 0.76373(17) 0.0345(6) Uani 1 1 d .
O2A O 1.0121(4) 0.2878(4) 0.8704(2) 0.0507(7) Uani 1 1 d .
O1B O 0.4429(3) 0.5158(3) 0.74920(16) 0.0339(5) Uani 1 1 d .
O2B O 0.4164(4) 0.7503(3) 0.78569(17) 0.0381(6) Uani 1 1 d .
O1W O 1.0828(4) 0.3463(4) 0.64899(18) 0.0483(7) Uani 1 1 d D
H1W1 H 1.025(5) 0.342(6) 0.689(2) 0.072 Uiso 1 1 d D
H1W2 H 1.189(3) 0.391(6) 0.675(3) 0.072 Uiso 1 1 d D
N1 N 0.4172(4) 0.1839(3) 0.65847(18) 0.0293(6) Uani 1 1 d .
N2 N 0.6598(4) 0.4063(3) 0.61244(18) 0.0280(6) Uani 1 1 d .
N1A N 0.5823(4) 0.3385(3) 0.85576(17) 0.0283(6) Uani 1 1 d .
N1B N 0.8020(4) 0.6310(3) 0.79854(17) 0.0268(6) Uani 1 1 d .
C1 C 0.2988(5) 0.0760(4) 0.6815(2) 0.0379(8) Uani 1 1 d .
H1A H 0.3018 0.0877 0.7414 0.046 Uiso 1 1 calc R
C2 C 0.1680(6) -0.0559(4) 0.6208(3) 0.0450(10) Uani 1 1 d .
H2A H 0.0867 -0.1323 0.6400 0.054 Uiso 1 1 calc R
C3 C 0.1581(5) -0.0739(4) 0.5350(3) 0.0422(9) Uani 1 1 d .
H3A H 0.0689 -0.1616 0.4935 0.051 Uiso 1 1 calc R
C4 C 0.2818(5) 0.0392(4) 0.5086(2) 0.0307(7) Uani 1 1 d .
C5 C 0.2843(5) 0.0275(4) 0.4188(2) 0.0385(8) Uani 1 1 d .
H5A H 0.1994 -0.0593 0.3750 0.046 Uiso 1 1 calc R
C6 C 0.4061(5) 0.1386(4) 0.3966(2) 0.0378(8) Uani 1 1 d .
H6A H 0.4050 0.1290 0.3370 0.045 Uiso 1 1 calc R
C7 C 0.5371(5) 0.2707(4) 0.4602(2) 0.0306(7) Uani 1 1 d .
C8 C 0.6660(5) 0.3905(4) 0.4398(2) 0.0354(8) Uani 1 1 d .
H8A H 0.6687 0.3867 0.3811 0.042 Uiso 1 1 calc R
C9 C 0.7864(5) 0.5116(4) 0.5046(2) 0.0380(8) Uani 1 1 d .
H9A H 0.8746 0.5926 0.4916 0.046 Uiso 1 1 calc R
C10 C 0.7790(5) 0.5158(4) 0.5907(2) 0.0348(8) Uani 1 1 d .
H10A H 0.8635 0.6012 0.6355 0.042 Uiso 1 1 calc R
C11 C 0.5366(5) 0.2857(4) 0.5487(2) 0.0257(6) Uani 1 1 d .
C12 C 0.4086(4) 0.1670(4) 0.5728(2) 0.0275(7) Uani 1 1 d .
C1A C 0.7209(5) 0.3019(4) 0.8903(2) 0.0315(7) Uani 1 1 d .
C2A C 0.8722(5) 0.3022(4) 0.8382(2) 0.0321(7) Uani 1 1 d .
C3A C 0.7233(6) 0.2615(5) 0.9651(3) 0.0451(10) Uani 1 1 d .
H3AA H 0.8247 0.2387 0.9888 0.054 Uiso 1 1 calc R
C4A C 0.5732(7) 0.2542(6) 1.0058(3) 0.0538(12) Uani 1 1 d .
H4AA H 0.5689 0.2238 1.0571 0.065 Uiso 1 1 calc R
C5A C 0.4312(6) 0.2920(5) 0.9702(3) 0.0436(9) Uani 1 1 d .
H5AA H 0.3277 0.2881 0.9968 0.052 Uiso 1 1 calc R
C6A C 0.4408(5) 0.3351(4) 0.8965(2) 0.0329(7) Uani 1 1 d .
H6AA H 0.3440 0.3636 0.8732 0.039 Uiso 1 1 calc R
C1B C 0.7129(4) 0.7323(4) 0.8081(2) 0.0270(7) Uani 1 1 d .
C2B C 0.5047(5) 0.6623(4) 0.7793(2) 0.0295(7) Uani 1 1 d .
C3B C 0.8010(5) 0.8903(4) 0.8397(3) 0.0398(9) Uani 1 1 d .
H3BA H 0.7327 0.9590 0.8472 0.048 Uiso 1 1 calc R
C4B C 0.9900(6) 0.9474(4) 0.8604(3) 0.0452(10) Uani 1 1 d .
H4BA H 1.0542 1.0559 0.8825 0.054 Uiso 1 1 calc R
C5B C 1.0832(5) 0.8434(4) 0.8482(3) 0.0392(9) Uani 1 1 d .
H5BA H 1.2134 0.8796 0.8605 0.047 Uiso 1 1 calc R
C6B C 0.9870(5) 0.6870(4) 0.8181(2) 0.0332(7) Uani 1 1 d .
H6BA H 1.0525 0.6162 0.8107 0.040 Uiso 1 1 calc R

loop_
_atom_site_aniso_label
_atom_site_aniso_U_11
_atom_site_aniso_U_22
_atom_site_aniso_U_33
_atom_site_aniso_U_23
_atom_site_aniso_U_13
_atom_site_aniso_U_12
Co 0.0260(2) 0.0283(2) 0.0262(2) 0.01005(18) 0.00529(17) 0.00714(17)
O1A 0.0341(13) 0.0382(13) 0.0408(14) 0.0167(11) 0.0164(11) 0.0187(11)
O2A 0.0383(15) 0.068(2) 0.0609(19) 0.0296(16) 0.0084(14) 0.0308(15)
O1B 0.0235(12) 0.0374(14) 0.0410(14) 0.0142(11) 0.0067(10) 0.0083(10)
O2B 0.0342(13) 0.0432(14) 0.0431(15) 0.0123(12) 0.0092(11) 0.0221(12)
O1W 0.0295(13) 0.069(2) 0.0338(14) 0.0111(14) 0.0063(11) 0.0033(14)
N1 0.0294(14) 0.0279(14) 0.0286(14) 0.0094(11) 0.0077(11) 0.0053(11)
N2 0.0255(13) 0.0303(14) 0.0270(13) 0.0107(11) 0.0064(11) 0.0056(11)
N1A 0.0301(14) 0.0297(14) 0.0250(13) 0.0082(11) 0.0063(11) 0.0097(12)
N1B 0.0249(13) 0.0261(13) 0.0271(13) 0.0074(11) 0.0014(11) 0.0069(11)
C1 0.040(2) 0.0333(18) 0.0321(18) 0.0103(15) 0.0107(15) -0.0006(15)
C2 0.045(2) 0.0310(19) 0.049(2) 0.0160(17) 0.0124(18) -0.0059(16)
C3 0.039(2) 0.0291(18) 0.048(2) 0.0067(17) 0.0030(17) 0.0012(16)
C4 0.0283(16) 0.0238(15) 0.0362(18) 0.0081(14) 0.0051(14) 0.0045(13)
C5 0.040(2) 0.0354(19) 0.0318(18) 0.0061(15) -0.0043(16) 0.0082(16)
C6 0.043(2) 0.039(2) 0.0278(17) 0.0089(15) 0.0017(15) 0.0126(17)
C7 0.0374(18) 0.0305(17) 0.0280(16) 0.0140(14) 0.0065(14) 0.0127(15)
C8 0.041(2) 0.040(2) 0.0316(18) 0.0220(16) 0.0095(15) 0.0136(17)
C9 0.0372(19) 0.043(2) 0.040(2) 0.0265(17) 0.0127(16) 0.0085(16)
C10 0.0362(19) 0.0291(17) 0.0340(18) 0.0102(14) 0.0060(15) 0.0034(14)
C11 0.0318(16) 0.0246(15) 0.0214(14) 0.0071(12) 0.0048(12) 0.0107(13)
C12 0.0253(15) 0.0297(16) 0.0285(16) 0.0118(13) 0.0056(13) 0.0079(13)
C1A 0.0396(19) 0.0289(16) 0.0277(16) 0.0106(13) 0.0064(14) 0.0121(15)
C2A 0.0352(18) 0.0231(15) 0.043(2) 0.0140(15) 0.0097(15) 0.0134(14)
C3A 0.058(3) 0.057(2) 0.035(2) 0.0214(18) 0.0126(18) 0.034(2)
C4A 0.078(3) 0.070(3) 0.034(2) 0.028(2) 0.025(2) 0.040(3)
C5A 0.056(3) 0.046(2) 0.0340(19) 0.0148(17) 0.0223(18) 0.018(2)
C6A 0.0284(17) 0.0341(18) 0.0334(18) 0.0059(15) 0.0075(14) 0.0097(14)
C1B 0.0277(16) 0.0313(16) 0.0255(15) 0.0125(13) 0.0065(13) 0.0114(13)
C2B 0.0288(16) 0.0395(19) 0.0254(15) 0.0146(14) 0.0084(13) 0.0137(15)
C3B 0.037(2) 0.0296(18) 0.049(2) 0.0064(16) -0.0019(17) 0.0128(16)
C4B 0.041(2) 0.0236(17) 0.064(3) 0.0070(17) 0.0040(19) 0.0071(16)
C5B 0.0241(17) 0.0366(19) 0.052(2) 0.0114(17) -0.0005(16) 0.0066(15)
C6B 0.0256(16) 0.0338(18) 0.0372(18) 0.0080(15) -0.0017(14) 0.0103(14)

loop_
_atom_type_symbol
_atom_type_description
_atom_type_scat_dispersion_real
_atom_type_scat_dispersion_imag
_atom_type_scat_source
C C 0.0033 0.0016 'International Tables Vol C Tables 4.2.6.8 and 6.1.1.4'
H H 0.0000 0.0000 'International Tables Vol C Tables 4.2.6.8 and 6.1.1.4'
N N 0.0061 0.0033 'International Tables Vol C Tables 4.2.6.8 and 6.1.1.4'
O O 0.0106 0.0060 'International Tables Vol C Tables 4.2.6.8 and 6.1.1.4'
Co Co 0.3494 0.9721 'International Tables Vol C Tables 4.2.6.8 and 6.1.1.4'

loop_
_geom_angle_atom_site_label_1
_geom_angle_atom_site_label_2
_geom_angle_atom_site_label_3
_geom_angle
O1A Co O1B 163.57(10)
O1A Co N1A 78.37(10)
O1B Co N1A 93.00(10)
O1A Co N2 95.93(10)
O1B Co N2 94.68(10)
N1A Co N2 169.13(11)
O1A Co N1 101.50(11)
O1B Co N1 92.96(10)
N1A Co N1 93.99(11)
N2 Co N1 77.96(11)
O1A Co N1B 89.69(10)
O1B Co N1B 77.40(10)
N1A Co N1B 97.08(11)
N2 Co N1B 92.09(11)
N1 Co N1B 165.64(11)
C2A O1A Co 117.2(2)
C2B O1B Co 119.3(2)
H1W1 O1W H1W2 103(3)
C1 N1 C12 118.0(3)
C1 N1 Co 128.7(2)
C12 N1 Co 113.3(2)
C10 N2 C11 118.7(3)
C10 N2 Co 128.3(2)
C11 N2 Co 112.9(2)
C6A N1A C1A 118.5(3)
C6A N1A Co 128.9(2)
C1A N1A Co 112.6(2)
C1B N1B C6B 118.1(3)
C1B N1B Co 112.9(2)
C6B N1B Co 128.7(2)
N1 C1 C2 122.5(3)
N1 C1 H1A 118.7
C2 C1 H1A 118.7
C3 C2 C1 120.0(3)
C3 C2 H2A 120.0
C1 C2 H2A 120.0
C2 C3 C4 118.7(3)
C2 C3 H3A 120.7
C4 C3 H3A 120.7
C3 C4 C12 118.1(3)
C3 C4 C5 122.5(3)
C12 C4 C5 119.4(3)
C6 C5 C4 120.4(3)
C6 C5 H5A 119.8
C4 C5 H5A 119.8
C5 C6 C7 121.8(3)
C5 C6 H6A 119.1
C7 C6 H6A 119.1
C8 C7 C11 117.3(3)
C8 C7 C6 123.7(3)
C11 C7 C6 119.0(3)
C9 C8 C7 119.7(3)
C9 C8 H8A 120.2
C7 C8 H8A 120.2
C8 C9 C10 119.3(3)
C8 C9 H9A 120.3
C10 C9 H9A 120.3
N2 C10 C9 122.9(3)
N2 C10 H10A 118.6
C9 C10 H10A 118.6
N2 C11 C7 122.1(3)
N2 C11 C12 118.3(3)
C7 C11 C12 119.5(3)
N1 C12 C4 122.7(3)
N1 C12 C11 117.4(3)
C4 C12 C11 119.9(3)
N1A C1A C3A 122.6(3)
N1A C1A C2A 115.2(3)
C3A C1A C2A 122.2(3)
O2A C2A O1A 126.5(3)
O2A C2A C1A 118.6(3)
O1A C2A C1A 114.9(3)
C1A C3A C4A 118.5(4)
C1A C3A H3AA 120.8
C4A C3A H3AA 120.8
C5A C4A C3A 118.7(4)
C5A C4A H4AA 120.6
C3A C4A H4AA 120.6
C6A C5A C4A 119.4(4)
C6A C5A H5AA 120.3
C4A C5A H5AA 120.3
N1A C6A C5A 122.2(4)
N1A C6A H6AA 118.9
C5A C6A H6AA 118.9
N1B C1B C3B 122.8(3)
N1B C1B C2B 115.6(3)
C3B C1B C2B 121.5(3)
O2B C2B O1B 127.0(3)
O2B C2B C1B 118.3(3)
O1B C2B C1B 114.7(3)
C1B C3B C4B 119.0(3)
C1B C3B H3BA 120.5
C4B C3B H3BA 120.5
C5B C4B C3B 118.4(3)
C5B C4B H4BA 120.8
C3B C4B H4BA 120.8
C6B C5B C4B 119.7(3)
C6B C5B H5BA 120.2
C4B C5B H5BA 120.2
N1B C6B C5B 122.0(3)
N1B C6B H6BA 119.0
C5B C6B H6BA 119.0

loop_
_geom_bond_atom_site_label_1
_geom_bond_atom_site_label_2
_geom_bond_distance
Co O1A 2.048(2)
Co O1B 2.057(2)
Co N1A 2.122(3)
Co N2 2.141(3)
Co N1 2.149(3)
Co N1B 2.154(3)
O1A C2A 1.275(4)
O2A C2A 1.221(4)
O1B C2B 1.266(4)
O2B C2B 1.222(4)
O1W H1W1 0.833(19)
O1W H1W2 0.820(19)
N1 C1 1.318(4)
N1 C12 1.355(4)
N2 C10 1.319(4)
N2 C11 1.357(4)
N1A C6A 1.341(4)
N1A C1A 1.343(4)
N1B C1B 1.331(4)
N1B C6B 1.351(4)
C1 C2 1.408(5)
C1 H1A 0.9500
C2 C3 1.354(6)
C2 H2A 0.9500
C3 C4 1.401(5)
C3 H3A 0.9500
C4 C12 1.401(5)
C4 C5 1.441(5)
C5 C6 1.343(6)
C5 H5A 0.9500
C6 C7 1.429(5)
C6 H6A 0.9500
C7 C8 1.408(5)
C7 C11 1.412(4)
C8 C9 1.360(5)
C8 H8A 0.9500
C9 C10 1.399(5)
C9 H9A 0.9500
C10 H10A 0.9500
C11 C12 1.431(5)
C1A C3A 1.365(5)
C1A C2A 1.522(5)
C3A C4A 1.395(6)
C3A H3AA 0.9500
C4A C5A 1.378(6)
C4A H4AA 0.9500
C5A C6A 1.364(5)
C5A H5AA 0.9500
C6A H6AA 0.9500
C1B C3B 1.378(5)
C1B C2B 1.529(5)
C3B C4B 1.381(6)
C3B H3BA 0.9500
C4B C5B 1.378(5)
C4B H4BA 0.9500
C5B C6B 1.374(5)
C5B H5BA 0.9500
C6B H6BA 0.9500

loop_
_geom_hbond_atom_site_label_D
_geom_hbond_atom_site_label_H
_geom_hbond_atom_site_label_A
_geom_hbond_distance_DH
_geom_hbond_distance_HA
_geom_hbond_distance_DA
_geom_hbond_angle_DHA
_geom_hbond_site_symmetry_A
O1W H1W1 O1A 0.833(19) 1.99(2) 2.805(4) 167(5) .
O1W H1W2 O1B 0.820(19) 2.04(2) 2.856(4) 174(5) 1_655
C8 H8A O2B 0.95 2.61 3.490(5) 154.0 2_666
C4A H4AA O2B 0.95 2.50 3.397(5) 158.6 2_667
C6A H6AA O2A 0.95 2.46 3.205(5) 135.1 1_455
C4B H4BA O2A 0.95 2.37 3.138(5) 137.7 1_565
C5B H5BA O2B 0.95 2.51 3.165(5) 126.4 1_655
C3 H3A O1W 0.95 2.44 3.343(5) 157.6 2_656
C9 H9A O1W 0.95 2.53 3.242(5) 132.0 2_766

loop_
_geom_torsion_atom_site_label_1
_geom_torsion_atom_site_label_2
_geom_torsion_atom_site_label_3
_geom_torsion_atom_site_label_4
_geom_torsion
O1B Co O1A C2A 47.3(5)
N1A Co O1A C2A -12.1(2)
N2 Co O1A C2A 177.2(2)
N1 Co O1A C2A -103.9(3)
N1B Co O1A C2A 85.1(3)
O1A Co O1B C2B 41.4(5)
N1A Co O1B C2B 99.0(3)
N2 Co O1B C2B -88.7(3)
N1 Co O1B C2B -166.9(2)
N1B Co O1B C2B 2.4(2)
O1A Co N1 C1 86.5(3)
O1B Co N1 C1 -85.6(3)
N1A Co N1 C1 7.6(3)
N2 Co N1 C1 -179.8(3)
N1B Co N1 C1 -132.9(4)
O1A Co N1 C12 -95.9(2)
O1B Co N1 C12 91.9(2)
N1A Co N1 C12 -174.8(2)
N2 Co N1 C12 -2.2(2)
N1B Co N1 C12 44.7(5)
O1A Co N2 C10 -79.5(3)
O1B Co N2 C10 88.0(3)
N1A Co N2 C10 -137.2(5)
N1 Co N2 C10 180.0(3)
N1B Co N2 C10 10.4(3)
O1A Co N2 C11 103.2(2)
O1B Co N2 C11 -89.4(2)
N1A Co N2 C11 45.5(7)
N1 Co N2 C11 2.7(2)
N1B Co N2 C11 -166.9(2)
O1A Co N1A C6A -172.7(3)
O1B Co N1A C6A 21.4(3)
N2 Co N1A C6A -113.6(6)
N1 Co N1A C6A -71.8(3)
N1B Co N1A C6A 99.1(3)
O1A Co N1A C1A 7.1(2)
O1B Co N1A C1A -158.8(2)
N2 Co N1A C1A 66.2(6)
N1 Co N1A C1A 108.0(2)
N1B Co N1A C1A -81.1(2)
O1A Co N1B C1B -172.2(2)
O1B Co N1B C1B -2.4(2)
N1A Co N1B C1B -93.9(2)
N2 Co N1B C1B 91.9(2)
N1 Co N1B C1B 46.2(5)
O1A Co N1B C6B 14.9(3)
O1B Co N1B C6B -175.4(3)
N1A Co N1B C6B 93.1(3)
N2 Co N1B C6B -81.0(3)
N1 Co N1B C6B -126.7(4)
C12 N1 C1 C2 1.3(6)
Co N1 C1 C2 178.7(3)
N1 C1 C2 C3 -1.4(7)
C1 C2 C3 C4 1.1(6)
C2 C3 C4 C12 -0.9(6)
C2 C3 C4 C5 178.3(4)
C3 C4 C5 C6 -179.7(4)
C12 C4 C5 C6 -0.5(6)
C4 C5 C6 C7 0.4(6)
C5 C6 C7 C8 -179.4(4)
C5 C6 C7 C11 -0.9(6)
C11 C7 C8 C9 1.9(5)
C6 C7 C8 C9 -179.6(4)
C7 C8 C9 C10 -0.6(6)
C11 N2 C10 C9 -1.2(5)
Co N2 C10 C9 -178.4(3)
C8 C9 C10 N2 0.2(6)
C10 N2 C11 C7 2.6(5)
Co N2 C11 C7 -179.7(2)
C10 N2 C11 C12 179.6(3)
Co N2 C11 C12 -2.8(4)
C8 C7 C11 N2 -3.0(5)
C6 C7 C11 N2 178.5(3)
C8 C7 C11 C12 -179.9(3)
C6 C7 C11 C12 1.6(5)
C1 N1 C12 C4 -1.0(5)
Co N1 C12 C4 -178.9(3)
C1 N1 C12 C11 179.4(3)
Co N1 C12 C11 1.5(4)
C3 C4 C12 N1 0.8(5)
C5 C4 C12 N1 -178.4(3)
C3 C4 C12 C11 -179.6(3)
C5 C4 C12 C11 1.2(5)
N2 C11 C12 N1 0.9(5)
C7 C11 C12 N1 177.9(3)
N2 C11 C12 C4 -178.8(3)
C7 C11 C12 C4 -1.7(5)
C6A N1A C1A C3A 0.0(5)
Co N1A C1A C3A -179.8(3)
C6A N1A C1A C2A 177.6(3)
Co N1A C1A C2A -2.2(4)
Co O1A C2A O2A -164.9(3)
Co O1A C2A C1A 14.3(4)
N1A C1A C2A O2A 171.6(3)
C3A C1A C2A O2A -10.8(5)
N1A C1A C2A O1A -7.8(4)
C3A C1A C2A O1A 169.8(4)
N1A C1A C3A C4A 1.6(6)
C2A C1A C3A C4A -175.8(4)
C1A C3A C4A C5A -1.7(7)
C3A C4A C5A C6A 0.1(7)
C1A N1A C6A C5A -1.7(5)
Co N1A C6A C5A 178.1(3)
C4A C5A C6A N1A 1.6(6)
C6B N1B C1B C3B -2.3(5)
Co N1B C1B C3B -176.1(3)
C6B N1B C1B C2B 176.0(3)
Co N1B C1B C2B 2.3(3)
Co O1B C2B O2B 176.7(3)
Co O1B C2B C1B -1.9(4)
N1B C1B C2B O2B -179.1(3)
C3B C1B C2B O2B -0.8(5)
N1B C1B C2B O1B -0.4(4)
C3B C1B C2B O1B 178.0(3)
N1B C1B C3B C4B 1.7(6)
C2B C1B C3B C4B -176.5(4)
C1B C3B C4B C5B 0.3(7)
C3B C4B C5B C6B -1.6(6)
C1B N1B C6B C5B 0.9(5)
Co N1B C6B C5B 173.5(3)
C4B C5B C6B N1B 1.0(6)
